data_7243587
loop_
_publ_author_name
'Dailey, Maegan'
'Besson, Claire'

_publ_section_title
;
 Selective crystallization of four bis(phthalocyaninato)lanthanoid(iii)
 polymorphs
;
_journal_issue 40
_journal_name_full CrystEngComm
_journal_page_first 7151
_journal_page_last 7161
_journal_paper_doi 10.1039/D1CE00936B
_journal_volume 23
_journal_year 2021
_chemical_formula_moiety 'C64 H32 N16 Sm, C H2 Cl2'
_chemical_formula_sum 'C65 H34 Cl2 N16 Sm'
_chemical_formula_weight 1260.33
_chemical_name_common bis(phthalocyaninato)-samarium
_chemical_name_systematic (phthalocyaninato)-(phthalocyaninato-radical)-samarium(III)
_space_group_crystal_system orthorhombic
_space_group_IT_number 62
_space_group_name_Hall '-P 2ac 2n'
_space_group_name_H-M_alt 'P n m a'
_atom_sites_solution_hydrogens geom
_audit_creation_method SHELXL-2018/3
_audit_update_record
;
2021-09-09 deposited with the CCDC.	2021-09-24 downloaded from the CCDC.
;
_cell_angle_alpha 90
_cell_angle_beta 90
_cell_angle_gamma 90
_cell_formula_units_Z 4
_cell_length_a 28.1354(6)
_cell_length_b 22.9450(6)
_cell_length_c 7.8933(2)
_cell_measurement_reflns_used 60789
_cell_measurement_temperature 100(2)
_cell_measurement_theta_max 52.719
_cell_measurement_theta_min 4.581
_cell_volume 5095.7(2)
_computing_cell_refinement 'APEX3 v2019.1-0 (Bruker AXS)'
_computing_data_collection 'Bruker Istrument Service V6.2.132'
_computing_data_reduction 'SAINT V8.40A (Bruker Nano Inc., 2019)'
_computing_molecular_graphics 'shelXle (C.B. Huebschle)'
_computing_structure_refinement 'SHELXL-2018/3 (Sheldrick, 2018)'
_computing_structure_solution 'SHELXT 2014/5 (Sheldrick, 2014)'
_diffrn_ambient_temperature 100(2)
_diffrn_measured_fraction_theta_full 0.999
_diffrn_measured_fraction_theta_max 0.999
_diffrn_measurement_device_type 'Bruker D8 Quest'
_diffrn_measurement_method '\f and \w scans'
_diffrn_radiation_probe x-ray
_diffrn_radiation_type MoK\a
_diffrn_radiation_wavelength 0.71073
_diffrn_reflns_av_R_equivalents 0.0665
_diffrn_reflns_av_unetI/netI 0.0301
_diffrn_reflns_Laue_measured_fraction_full 0.999
_diffrn_reflns_Laue_measured_fraction_max 0.999
_diffrn_reflns_limit_h_max 35
_diffrn_reflns_limit_h_min -35
_diffrn_reflns_limit_k_max 28
_diffrn_reflns_limit_k_min -28
_diffrn_reflns_limit_l_max 9
_diffrn_reflns_limit_l_min -9
_diffrn_reflns_number 57449
_diffrn_reflns_point_group_measured_fraction_full 0.999
_diffrn_reflns_point_group_measured_fraction_max 0.999
_diffrn_reflns_theta_full 25.242
_diffrn_reflns_theta_max 26.376
_diffrn_reflns_theta_min 2.291
_diffrn_source 'microfocus sealed tube'
_exptl_absorpt_coefficient_mu 1.322
_exptl_absorpt_correction_T_max 0.7454
_exptl_absorpt_correction_T_min 0.6555
_exptl_absorpt_correction_type multi-scan
_exptl_absorpt_process_details 'SADABS-2016/2, G. Sheldrick'
_exptl_crystal_colour 'dark green'
_exptl_crystal_density_diffrn 1.643
_exptl_crystal_description needle
_exptl_crystal_F_000 2528
_exptl_crystal_recrystallization_method 'slow evaporation from DCM'
_exptl_crystal_size_max 1.285
_exptl_crystal_size_mid 0.092
_exptl_crystal_size_min 0.079
_refine_diff_density_max 0.903
_refine_diff_density_min -0.990
_refine_diff_density_rms 0.104
_refine_ls_extinction_method none
_refine_ls_goodness_of_fit_ref 0.876
_refine_ls_hydrogen_treatment constr
_refine_ls_matrix_type full
_refine_ls_number_parameters 388
_refine_ls_number_reflns 5346
_refine_ls_number_restraints 0
_refine_ls_restrained_S_all 0.876
_refine_ls_R_factor_all 0.0446
_refine_ls_R_factor_gt 0.0310
_refine_ls_shift/su_max 0.001
_refine_ls_shift/su_mean 0.000
_refine_ls_structure_factor_coef Fsqd
_refine_ls_weighting_details 'w=1/[\s^2^(Fo^2^)+(0.0547P)^2^+22.2793P] where P=(Fo^2^+2Fc^2^)/3'
_refine_ls_weighting_scheme calc
_refine_ls_wR_factor_gt 0.0810
_refine_ls_wR_factor_ref 0.0944
_reflns_Friedel_coverage 0.000
_reflns_number_gt 4429
_reflns_number_total 5346
_reflns_threshold_expression 'I > 2\s(I)'
_cod_data_source_file d1ce00936b2.cif
_cod_data_source_block SmPc2_Pnma
_cod_depositor_comments
;
The following automatic conversions were performed:

data item '_exptl_absorpt_correction_type' value 'multi scan' was
changed to 'multi-scan' in accordance with the
/home/data/users/saulius/crontab/automatic-downloads/rss-feeds/RSC/lib/dictionaries/cif_core.dic
dictionary named 'cif_core.dic' version 2.4.2 last updated on
2011-04-26.

Automatic conversion script
Id: cif_fix_values 7556 2019-12-06 15:28:31Z antanas 

 Adding full bibliography for 7243585--7243607.cif.
;
_cod_database_code 7243587
_shelx_shelxl_version_number 2018/3
_shelx_space_group_comment
;
The symmetry employed for this shelxl refinement is uniquely defined
by the following loop, which should always be used as a source of
symmetry information in preference to the above space-group names.
They are only intended as comments.
;

loop_
_space_group_symop_operation_xyz
'x, y, z'
'-x+1/2, -y, z+1/2'
'-x, y+1/2, -z'
'x+1/2, -y+1/2, -z+1/2'
'-x, -y, -z'
'x-1/2, y, -z-1/2'
'x, -y-1/2, z'
'-x-1/2, y-1/2, z-1/2'

loop_
_atom_site_label
_atom_site_type_symbol
_atom_site_fract_x
_atom_site_fract_y
_atom_site_fract_z
_atom_site_U_iso_or_equiv
_atom_site_adp_type
_atom_site_occupancy
_atom_site_site_symmetry_order
_atom_site_calc_flag
_atom_site_refinement_flags_posn
_atom_site_refinement_flags_adp
_atom_site_refinement_flags_occupancy
_atom_site_disorder_assembly
_atom_site_disorder_group
Sm01 Sm 0.36367(2) 0.750000 0.61375(3) 0.01258(8) Uani 1 2 d S T P . .
Cl1 Cl 0.58620(3) 0.68625(4) 0.31238(13) 0.0328(2) Uani 1 1 d . . . . .
N1 N 0.33552(13) 0.750000 0.3159(5) 0.0132(8) Uani 1 2 d S T P . .
C1 C 0.20682(12) 0.72003(17) -0.0373(4) 0.0240(8) Uani 1 1 d . . . . .
H1 H 0.182501 0.699885 -0.096856 0.029 Uiso 1 1 calc R U . . .
N2 N 0.32530(9) 0.64576(12) 0.2783(3) 0.0149(6) Uani 1 1 d . . . . .
C2 C 0.24177(12) 0.68783(17) 0.0482(4) 0.0210(7) Uani 1 1 d . . . . .
H2 H 0.242136 0.646432 0.046106 0.025 Uiso 1 1 calc R U . . .
N3 N 0.39319(9) 0.66392(12) 0.4600(3) 0.0146(6) Uani 1 1 d . . . . .
C3 C 0.27559(11) 0.71943(15) 0.1355(4) 0.0170(7) Uani 1 1 d . . . . .
N4 N 0.46652(9) 0.64587(12) 0.6142(3) 0.0135(5) Uani 1 1 d . . . . .
C4 C 0.31449(11) 0.70162(14) 0.2486(4) 0.0134(6) Uani 1 1 d . . . . .
N5 N 0.45163(13) 0.750000 0.6027(5) 0.0120(7) Uani 1 2 d S T P . .
C5 C 0.36183(11) 0.62907(14) 0.3747(4) 0.0129(6) Uani 1 1 d . . . . .
N6 N 0.43065(13) 0.750000 1.0171(5) 0.0120(7) Uani 1 2 d S T P . .
C6 C 0.37440(12) 0.56758(15) 0.4012(4) 0.0164(7) Uani 1 1 d . . . . .
C7 C 0.35337(13) 0.51589(16) 0.3506(5) 0.0208(7) Uani 1 1 d . . . . .
H7 H 0.324973 0.515739 0.285500 0.025 Uiso 1 1 calc R U . . .
N7 N 0.37402(9) 0.81103(12) 0.8691(3) 0.0114(5) Uani 1 1 d . . . . .
N8 N 0.33074(9) 0.89731(11) 0.7810(3) 0.0115(5) Uani 1 1 d . . . . .
C8 C 0.37543(14) 0.46404(16) 0.3988(5) 0.0242(8) Uani 1 1 d . . . . .
H8 H 0.361632 0.427864 0.367012 0.029 Uiso 1 1 calc R U . . .
C9 C 0.41754(14) 0.46441(15) 0.4931(5) 0.0250(8) Uani 1 1 d . . . . .
H9 H 0.432266 0.428500 0.522036 0.030 Uiso 1 1 calc R U . . .
N9 N 0.29301(9) 0.81103(11) 0.6650(3) 0.0117(5) Uani 1 1 d . . . . .
C10 C 0.43818(13) 0.51645(15) 0.5453(4) 0.0193(7) Uani 1 1 d . . . . .
H10 H 0.466475 0.516722 0.610914 0.023 Uiso 1 1 calc R U . . .
N10 N 0.23369(12) 0.750000 0.5282(5) 0.0128(8) Uani 1 2 d S T P . .
C12 C 0.42752(11) 0.62902(14) 0.5314(4) 0.0134(6) Uani 1 1 d . . . . .
C11 C 0.41604(11) 0.56794(14) 0.4981(4) 0.0156(7) Uani 1 1 d . . . . .
C14 C 0.52336(11) 0.71936(15) 0.7157(4) 0.0160(7) Uani 1 1 d . . . . .
C13 C 0.47792(11) 0.70154(14) 0.6402(4) 0.0140(6) Uani 1 1 d . . . . .
C15 C 0.56193(12) 0.68811(16) 0.7774(4) 0.0190(7) Uani 1 1 d . . . . .
H15 H 0.562013 0.646708 0.777440 0.023 Uiso 1 1 calc R U . . .
C16 C 0.60033(12) 0.71953(17) 0.8391(5) 0.0238(8) Uani 1 1 d . . . . .
H16 H 0.627164 0.699239 0.882203 0.029 Uiso 1 1 calc R U . . .
C17 C 0.41204(11) 0.80083(14) 0.9723(4) 0.0127(6) Uani 1 1 d . . . . .
C18 C 0.43137(11) 0.85688(14) 1.0305(4) 0.0135(6) Uani 1 1 d . . . . .
C19 C 0.47085(11) 0.87055(15) 1.1285(4) 0.0165(7) Uani 1 1 d . . . . .
H19 H 0.490322 0.841024 1.176448 0.020 Uiso 1 1 calc R U . . .
C20 C 0.48061(12) 0.92930(15) 1.1531(4) 0.0187(7) Uani 1 1 d . . . . .
H20 H 0.507688 0.940184 1.217684 0.022 Uiso 1 1 calc R U . . .
C21 C 0.45153(12) 0.97265(15) 1.0853(4) 0.0189(7) Uani 1 1 d . . . . .
H21 H 0.459058 1.012411 1.105418 0.023 Uiso 1 1 calc R U . . .
C22 C 0.41179(11) 0.95884(14) 0.9889(4) 0.0155(7) Uani 1 1 d . . . . .
H22 H 0.391945 0.988402 0.943114 0.019 Uiso 1 1 calc R U . . .
C23 C 0.40214(11) 0.90019(14) 0.9619(4) 0.0129(6) Uani 1 1 d . . . . .
C24 C 0.36574(11) 0.86970(13) 0.8634(4) 0.0112(6) Uani 1 1 d . . . . .
C25 C 0.29717(11) 0.86981(13) 0.6918(4) 0.0120(6) Uani 1 1 d . . . . .
C26 C 0.25824(11) 0.90032(14) 0.6053(4) 0.0136(6) Uani 1 1 d . . . . .
C27 C 0.24887(11) 0.95894(15) 0.5797(4) 0.0162(7) Uani 1 1 d . . . . .
H27 H 0.267533 0.988270 0.632551 0.019 Uiso 1 1 calc R U . . .
C28 C 0.21102(12) 0.97333(15) 0.4733(4) 0.0186(7) Uani 1 1 d . . . . .
H28 H 0.203573 1.013140 0.453538 0.022 Uiso 1 1 calc R U . . .
C29 C 0.18373(12) 0.92948(16) 0.3950(4) 0.0189(7) Uani 1 1 d . . . . .
H29 H 0.158539 0.940344 0.321346 0.023 Uiso 1 1 calc R U . . .
C30 C 0.19276(11) 0.87071(15) 0.4228(4) 0.0166(7) Uani 1 1 d . . . . .
H30 H 0.173973 0.841205 0.371414 0.020 Uiso 1 1 calc R U . . .
C31 C 0.23055(11) 0.85700(14) 0.5294(4) 0.0145(6) Uani 1 1 d . . . . .
C32 C 0.25236(11) 0.80129(14) 0.5740(4) 0.0125(6) Uani 1 1 d . . . . .
C33 C 0.55341(17) 0.750000 0.2650(7) 0.0238(11) Uani 1 2 d S T P . .
H33A H 0.544928 0.750000 0.143235 0.029 Uiso 1 2 calc R U P . .
H33B H 0.523535 0.750001 0.331258 0.029 Uiso 1 2 calc R U P . .

loop_
_atom_site_aniso_label
_atom_site_aniso_U_11
_atom_site_aniso_U_22
_atom_site_aniso_U_33
_atom_site_aniso_U_23
_atom_site_aniso_U_13
_atom_site_aniso_U_12
Sm01 0.01232(13) 0.01200(13) 0.01342(13) 0.000 -0.00019(9) 0.000
Cl1 0.0280(5) 0.0337(5) 0.0365(5) 0.0047(4) 0.0027(4) 0.0072(4)
N1 0.0103(17) 0.0167(19) 0.0125(18) 0.000 -0.0023(15) 0.000
C1 0.0157(16) 0.043(2) 0.0135(16) -0.0040(15) -0.0019(14) -0.0040(15)
N2 0.0140(13) 0.0196(14) 0.0111(13) -0.0037(11) 0.0010(11) 0.0010(11)
C2 0.0172(16) 0.033(2) 0.0129(16) -0.0032(15) 0.0009(13) -0.0013(15)
N3 0.0130(12) 0.0166(14) 0.0143(13) -0.0016(11) 0.0003(11) 0.0021(11)
C3 0.0122(15) 0.0262(18) 0.0126(16) -0.0016(13) 0.0018(12) 0.0009(13)
N4 0.0113(12) 0.0157(14) 0.0134(13) -0.0016(11) 0.0010(10) 0.0028(10)
C4 0.0086(14) 0.0220(17) 0.0097(14) -0.0025(13) 0.0022(12) -0.0005(12)
N5 0.0099(17) 0.0110(18) 0.0151(19) 0.000 0.0024(14) 0.000
C5 0.0133(15) 0.0151(15) 0.0103(15) -0.0043(12) 0.0033(12) -0.0012(12)
N6 0.0129(18) 0.0102(18) 0.0127(18) 0.000 -0.0016(15) 0.000
C6 0.0192(16) 0.0168(16) 0.0133(16) -0.0036(13) 0.0026(13) 0.0006(13)
C7 0.0242(17) 0.0187(17) 0.0197(17) -0.0033(14) 0.0029(14) -0.0028(14)
N7 0.0101(12) 0.0107(12) 0.0134(13) -0.0010(10) -0.0007(10) 0.0017(10)
N8 0.0120(12) 0.0093(12) 0.0132(13) -0.0005(10) 0.0012(10) -0.0006(10)
C8 0.0330(19) 0.0146(17) 0.0250(19) -0.0034(14) 0.0045(16) -0.0041(15)
C9 0.037(2) 0.0119(16) 0.0258(19) 0.0012(14) 0.0032(16) 0.0021(15)
N9 0.0115(12) 0.0113(12) 0.0122(12) -0.0014(10) -0.0007(10) 0.0008(10)
C10 0.0241(17) 0.0157(16) 0.0181(17) -0.0008(14) -0.0004(14) 0.0036(14)
N10 0.0096(17) 0.0142(19) 0.0145(19) 0.000 0.0025(15) 0.000
C12 0.0134(15) 0.0134(15) 0.0135(15) -0.0001(12) 0.0019(12) 0.0034(12)
C11 0.0166(16) 0.0153(16) 0.0149(16) -0.0012(13) 0.0040(13) 0.0016(13)
C14 0.0116(15) 0.0236(17) 0.0128(15) -0.0007(13) 0.0002(12) 0.0021(13)
C13 0.0099(14) 0.0178(16) 0.0142(15) 0.0002(13) 0.0034(12) 0.0015(12)
C15 0.0174(16) 0.0249(18) 0.0147(16) 0.0009(14) 0.0011(13) 0.0058(14)
C16 0.0140(16) 0.040(2) 0.0176(17) 0.0032(16) -0.0015(13) 0.0063(15)
C17 0.0111(14) 0.0162(16) 0.0108(15) -0.0002(12) 0.0024(12) -0.0021(12)
C18 0.0161(15) 0.0120(15) 0.0124(15) 0.0009(12) 0.0014(12) -0.0004(12)
C19 0.0146(15) 0.0177(16) 0.0171(16) 0.0007(13) -0.0023(13) 0.0007(13)
C20 0.0176(16) 0.0198(17) 0.0187(17) -0.0044(14) -0.0034(13) -0.0048(13)
C21 0.0196(16) 0.0144(16) 0.0227(18) -0.0046(14) 0.0050(14) -0.0064(13)
C22 0.0173(15) 0.0111(15) 0.0180(16) -0.0009(13) 0.0038(13) 0.0000(12)
C23 0.0137(15) 0.0132(15) 0.0117(15) -0.0025(12) 0.0030(12) -0.0012(12)
C24 0.0129(14) 0.0110(14) 0.0099(14) 0.0015(11) 0.0036(12) -0.0011(12)
C25 0.0116(14) 0.0114(15) 0.0129(15) 0.0014(12) 0.0015(12) 0.0011(12)
C26 0.0113(14) 0.0153(15) 0.0143(15) 0.0009(13) 0.0022(12) 0.0021(12)
C27 0.0162(15) 0.0158(16) 0.0165(16) 0.0009(13) 0.0024(13) 0.0042(13)
C28 0.0197(16) 0.0168(16) 0.0192(17) 0.0042(13) 0.0057(14) 0.0047(13)
C29 0.0144(15) 0.0250(18) 0.0173(16) 0.0036(14) 0.0000(13) 0.0066(14)
C30 0.0123(15) 0.0213(17) 0.0163(16) 0.0002(13) 0.0005(12) 0.0033(13)
C31 0.0114(15) 0.0175(16) 0.0146(15) 0.0025(13) 0.0033(12) 0.0014(12)
C32 0.0093(14) 0.0143(16) 0.0139(15) 0.0011(12) 0.0025(12) 0.0009(12)
C33 0.017(2) 0.027(3) 0.027(3) 0.000 0.001(2) 0.000

loop_
_atom_type_symbol
_atom_type_description
_atom_type_scat_dispersion_real
_atom_type_scat_dispersion_imag
_atom_type_scat_source
C C 0.0033 0.0016 'International Tables Vol C Tables 4.2.6.8 and 6.1.1.4'
H H 0.0000 0.0000 'International Tables Vol C Tables 4.2.6.8 and 6.1.1.4'
N N 0.0061 0.0033 'International Tables Vol C Tables 4.2.6.8 and 6.1.1.4'
Sm Sm -0.1638 3.4418 'International Tables Vol C Tables 4.2.6.8 and 6.1.1.4'
Cl Cl 0.1484 0.1585 'International Tables Vol C Tables 4.2.6.8 and 6.1.1.4'

loop_
_geom_angle_atom_site_label_1
_geom_angle_atom_site_label_2
_geom_angle_atom_site_label_3
_geom_angle
_geom_angle_site_symmetry_1
_geom_angle_site_symmetry_3
_geom_angle_publ_flag
N3 Sm01 N3 106.65(13) 7_575 . ?
N3 Sm01 N9 84.11(9) 7_575 . ?
N3 Sm01 N9 143.95(9) . . ?
N3 Sm01 N9 143.95(9) 7_575 7_575 ?
N3 Sm01 N9 84.11(9) . 7_575 ?
N9 Sm01 N9 69.23(12) . 7_575 ?
N3 Sm01 N7 84.72(9) 7_575 . ?
N3 Sm01 N7 144.75(9) . . ?
N9 Sm01 N7 68.86(9) . . ?
N9 Sm01 N7 106.44(9) 7_575 . ?
N3 Sm01 N7 144.75(9) 7_575 7_575 ?
N3 Sm01 N7 84.71(9) . 7_575 ?
N9 Sm01 N7 106.44(9) . 7_575 ?
N9 Sm01 N7 68.86(9) 7_575 7_575 ?
N7 Sm01 N7 69.02(12) . 7_575 ?
N3 Sm01 N5 69.24(8) 7_575 . ?
N3 Sm01 N5 69.24(8) . . ?
N9 Sm01 N5 144.27(6) . . ?
N9 Sm01 N5 144.27(6) 7_575 . ?
N7 Sm01 N5 84.90(9) . . ?
N7 Sm01 N5 84.90(9) 7_575 . ?
N3 Sm01 N1 68.93(8) 7_575 . ?
N3 Sm01 N1 68.94(8) . . ?
N9 Sm01 N1 84.15(9) . . ?
N9 Sm01 N1 84.15(9) 7_575 . ?
N7 Sm01 N1 144.15(6) . . ?
N7 Sm01 N1 144.15(6) 7_575 . ?
N5 Sm01 N1 106.59(12) . . ?
C4 N1 C4 108.8(4) . 7_575 ?
C4 N1 Sm01 120.5(2) . . ?
C4 N1 Sm01 120.5(2) 7_575 . ?
C1 C1 C2 121.8(2) 7_575 . ?
C1 C1 H1 119.1 7_575 . ?
C2 C1 H1 119.1 . . ?
C5 N2 C4 123.3(3) . . ?
C3 C2 C1 116.5(3) . . ?
C3 C2 H2 121.7 . . ?
C1 C2 H2 121.7 . . ?
C5 N3 C12 108.3(3) . . ?
C5 N3 Sm01 119.59(19) . . ?
C12 N3 Sm01 120.1(2) . . ?
C2 C3 C3 121.7(2) . 7_575 ?
C2 C3 C4 132.1(3) . . ?
C3 C3 C4 106.13(19) 7_575 . ?
C13 N4 C12 123.4(3) . . ?
N2 C4 N1 127.8(3) . . ?
N2 C4 C3 122.8(3) . . ?
N1 C4 C3 109.4(3) . . ?
C13 N5 C13 108.7(4) . 7_575 ?
C13 N5 Sm01 122.18(19) . . ?
C13 N5 Sm01 122.18(19) 7_575 . ?
N2 C5 N3 127.6(3) . . ?
N2 C5 C6 122.8(3) . . ?
N3 C5 C6 109.6(3) . . ?
C17 N6 C17 123.1(4) . 7_575 ?
C7 C6 C11 121.4(3) . . ?
C7 C6 C5 132.7(3) . . ?
C11 C6 C5 105.9(3) . . ?
C6 C7 C8 117.5(3) . . ?
C6 C7 H7 121.2 . . ?
C8 C7 H7 121.2 . . ?
C17 N7 C24 108.8(3) . . ?
C17 N7 Sm01 118.8(2) . . ?
C24 N7 Sm01 120.7(2) . . ?
C25 N8 C24 123.5(3) . . ?
C7 C8 C9 121.1(3) . . ?
C7 C8 H8 119.4 . . ?
C9 C8 H8 119.4 . . ?
C10 C9 C8 121.1(3) . . ?
C10 C9 H9 119.5 . . ?
C8 C9 H9 119.5 . . ?
C32 N9 C25 108.2(3) . . ?
C32 N9 Sm01 119.7(2) . . ?
C25 N9 Sm01 121.0(2) . . ?
C11 C10 C9 117.7(3) . . ?
C11 C10 H10 121.1 . . ?
C9 C10 H10 121.1 . . ?
C32 N10 C32 123.1(4) 7_575 . ?
N4 C12 N3 127.6(3) . . ?
N4 C12 C11 123.2(3) . . ?
N3 C12 C11 109.2(3) . . ?
C10 C11 C6 121.2(3) . . ?
C10 C11 C12 132.0(3) . . ?
C6 C11 C12 106.8(3) . . ?
C15 C14 C14 121.1(2) . 7_575 ?
C15 C14 C13 132.7(3) . . ?
C14 C14 C13 106.17(19) 7_575 . ?
N4 C13 N5 128.0(3) . . ?
N4 C13 C14 122.6(3) . . ?
N5 C13 C14 109.4(3) . . ?
C16 C15 C14 117.6(3) . . ?
C16 C15 H15 121.2 . . ?
C14 C15 H15 121.2 . . ?
C15 C16 C16 121.3(2) . 7_575 ?
C15 C16 H16 119.3 . . ?
C16 C16 H16 119.3 7_575 . ?
N6 C17 N7 128.3(3) . . ?
N6 C17 C18 122.7(3) . . ?
N7 C17 C18 109.1(3) . . ?
C19 C18 C23 121.7(3) . . ?
C19 C18 C17 131.9(3) . . ?
C23 C18 C17 106.4(3) . . ?
C18 C19 C20 117.1(3) . . ?
C18 C19 H19 121.5 . . ?
C20 C19 H19 121.5 . . ?
C19 C20 C21 121.5(3) . . ?
C19 C20 H20 119.3 . . ?
C21 C20 H20 119.3 . . ?
C22 C21 C20 121.3(3) . . ?
C22 C21 H21 119.3 . . ?
C20 C21 H21 119.3 . . ?
C21 C22 C23 117.5(3) . . ?
C21 C22 H22 121.2 . . ?
C23 C22 H22 121.2 . . ?
C22 C23 C18 120.9(3) . . ?
C22 C23 C24 132.9(3) . . ?
C18 C23 C24 106.1(3) . . ?
N8 C24 N7 127.4(3) . . ?
N8 C24 C23 123.1(3) . . ?
N7 C24 C23 109.5(3) . . ?
N8 C25 N9 127.3(3) . . ?
N8 C25 C26 123.2(3) . . ?
N9 C25 C26 109.5(3) . . ?
C27 C26 C31 121.5(3) . . ?
C27 C26 C25 132.3(3) . . ?
C31 C26 C25 106.0(3) . . ?
C26 C27 C28 117.6(3) . . ?
C26 C27 H27 121.2 . . ?
C28 C27 H27 121.2 . . ?
C27 C28 C29 120.7(3) . . ?
C27 C28 H28 119.6 . . ?
C29 C28 H28 119.6 . . ?
C30 C29 C28 121.6(3) . . ?
C30 C29 H29 119.2 . . ?
C28 C29 H29 119.2 . . ?
C29 C30 C31 117.0(3) . . ?
C29 C30 H30 121.5 . . ?
C31 C30 H30 121.5 . . ?
C30 C31 C26 121.6(3) . . ?
C30 C31 C32 131.6(3) . . ?
C26 C31 C32 106.6(3) . . ?
N10 C32 N9 127.8(3) . . ?
N10 C32 C31 122.6(3) . . ?
N9 C32 C31 109.5(3) . . ?
Cl1 C33 Cl1 111.5(3) 7_575 . ?
Cl1 C33 H33A 109.3 7_575 . ?
Cl1 C33 H33A 109.3 . . ?
Cl1 C33 H33B 109.3 7_575 . ?
Cl1 C33 H33B 109.3 . . ?
H33A C33 H33B 108.0 . . ?

loop_
_geom_bond_atom_site_label_1
_geom_bond_atom_site_label_2
_geom_bond_distance
_geom_bond_site_symmetry_2
_geom_bond_publ_flag
Sm01 N3 2.463(3) 7_575 ?
Sm01 N3 2.463(3) . ?
Sm01 N9 2.465(3) . ?
Sm01 N9 2.465(3) 7_575 ?
Sm01 N7 2.472(3) . ?
Sm01 N7 2.472(3) 7_575 ?
Sm01 N5 2.476(4) . ?
Sm01 N1 2.481(4) . ?
Cl1 C33 1.770(3) . ?
N1 C4 1.365(4) . ?
N1 C4 1.365(4) 7_575 ?
C1 C1 1.375(8) 7_575 ?
C1 C2 1.403(5) . ?
C1 H1 0.9500 . ?
N2 C5 1.335(4) . ?
N2 C4 1.338(4) . ?
C2 C3 1.381(5) . ?
C2 H2 0.9500 . ?
N3 C5 1.368(4) . ?
N3 C12 1.375(4) . ?
C3 C3 1.403(7) 7_575 ?
C3 C4 1.471(4) . ?
N4 C13 1.333(4) . ?
N4 C12 1.334(4) . ?
N5 C13 1.368(4) . ?
N5 C13 1.368(4) 7_575 ?
C5 C6 1.469(5) . ?
N6 C17 1.326(4) . ?
N6 C17 1.326(4) 7_575 ?
C6 C7 1.384(5) . ?
C6 C11 1.399(5) . ?
C7 C8 1.395(5) . ?
C7 H7 0.9500 . ?
N7 C17 1.365(4) . ?
N7 C24 1.367(4) . ?
N8 C25 1.336(4) . ?
N8 C24 1.339(4) . ?
C8 C9 1.400(5) . ?
C8 H8 0.9500 . ?
C9 C10 1.390(5) . ?
C9 H9 0.9500 . ?
N9 C32 1.369(4) . ?
N9 C25 1.370(4) . ?
C10 C11 1.386(5) . ?
C10 H10 0.9500 . ?
N10 C32 1.339(4) 7_575 ?
N10 C32 1.339(4) . ?
C12 C11 1.462(4) . ?
C14 C15 1.389(5) . ?
C14 C14 1.406(7) 7_575 ?
C14 C13 1.468(4) . ?
C15 C16 1.387(5) . ?
C15 H15 0.9500 . ?
C16 C16 1.398(8) 7_575 ?
C16 H16 0.9500 . ?
C17 C18 1.470(4) . ?
C18 C19 1.389(5) . ?
C18 C23 1.399(4) . ?
C19 C20 1.389(5) . ?
C19 H19 0.9500 . ?
C20 C21 1.395(5) . ?
C20 H20 0.9500 . ?
C21 C22 1.389(5) . ?
C21 H21 0.9500 . ?
C22 C23 1.389(4) . ?
C22 H22 0.9500 . ?
C23 C24 1.464(4) . ?
C25 C26 1.468(4) . ?
C26 C27 1.386(5) . ?
C26 C31 1.398(5) . ?
C27 C28 1.396(5) . ?
C27 H27 0.9500 . ?
C28 C29 1.409(5) . ?
C28 H28 0.9500 . ?
C29 C30 1.390(5) . ?
C29 H29 0.9500 . ?
C30 C31 1.392(4) . ?
C30 H30 0.9500 . ?
C31 C32 1.461(4) . ?
C33 H33A 0.9900 . ?
C33 H33B 0.9900 . ?
